data_4345295
loop_
_publ_author_name
'Roy, Bijan'
'Saha, Rupak'
'Ghosh, Aloke Kumar'
'Patil, Yogesh'
'Mukherjee, Partha Sarathi'

_publ_section_title
;
 Versatility of Two Diimidazole Building Blocks in Coordination-Driven
 Self-Assembly.
;
_journal_issue 6
_journal_name_full 'Inorganic chemistry'
_journal_page_first 3579
_journal_page_last 3588
_journal_paper_doi 10.1021/acs.inorgchem.7b00037
_journal_volume 56
_journal_year 2017
_chemical_formula_moiety C80H120N24Pd4,8(NO3),4(O)
_chemical_formula_sum 'C80 H120 N32 O28 Pd4'
_chemical_formula_weight 2403.67
_space_group_crystal_system triclinic
_space_group_IT_number 2
_space_group_name_Hall '-P 1'
_space_group_name_H-M_alt 'P -1'
_symmetry_space_group_name_Hall '-P 1'
_symmetry_space_group_name_H-M 'P -1'
_atom_sites_solution_hydrogens geom
_audit_creation_method SHELXL-2013
_cell_angle_alpha 89.882(6)
_cell_angle_beta 80.001(6)
_cell_angle_gamma 85.863(6)
_cell_formula_units_Z 1
_cell_length_a 8.977(2)
_cell_length_b 16.826(4)
_cell_length_c 19.366(4)
_cell_measurement_reflns_used 9952
_cell_measurement_temperature 100(2)
_cell_measurement_theta_max 23.18
_cell_measurement_theta_min 3.04
_cell_volume 2873.1(11)
_computing_cell_refinement 'Bruker SAINT'
_computing_data_collection 'Bruker APEX2'
_computing_data_reduction 'Bruker SAINT'
_computing_molecular_graphics 'Bruker SHELXTL'
_computing_publication_material 'Bruker SHELXTL'
_computing_structure_refinement 'SHELXL-2013 (Sheldrick, 2013)'
_computing_structure_solution 'SHELXS-97 (Sheldrick 2008)'
_diffrn_ambient_temperature 100(2)
_diffrn_measured_fraction_theta_full 0.998
_diffrn_measured_fraction_theta_max 0.972
_diffrn_measurement_device_type 'Bruker D8 QUEST CMOS'
_diffrn_measurement_method '\f and \w scans'
_diffrn_radiation_type MoK\a
_diffrn_radiation_wavelength 0.71073
_diffrn_reflns_av_R_equivalents 0.1370
_diffrn_reflns_av_unetI/netI 0.1646
_diffrn_reflns_Laue_measured_fraction_full 0.998
_diffrn_reflns_Laue_measured_fraction_max 0.972
_diffrn_reflns_limit_h_max 11
_diffrn_reflns_limit_h_min -11
_diffrn_reflns_limit_k_max 21
_diffrn_reflns_limit_k_min -21
_diffrn_reflns_limit_l_max 25
_diffrn_reflns_limit_l_min -25
_diffrn_reflns_number 70984
_diffrn_reflns_point_group_measured_fraction_full 0.998
_diffrn_reflns_point_group_measured_fraction_max 0.972
_diffrn_reflns_theta_full 25.242
_diffrn_reflns_theta_max 27.912
_diffrn_reflns_theta_min 3.041
_exptl_absorpt_coefficient_mu 0.695
_exptl_absorpt_correction_T_max 0.870
_exptl_absorpt_correction_T_min 0.806
_exptl_absorpt_correction_type none
_exptl_crystal_colour Colourless
_exptl_crystal_density_diffrn 1.389
_exptl_crystal_description 'Rod shaped'
_exptl_crystal_F_000 1232
_exptl_crystal_size_max 0.31
_exptl_crystal_size_mid 0.26
_exptl_crystal_size_min 0.20
_platon_squeeze_details
;
;
_refine_diff_density_max 1.507
_refine_diff_density_min -0.918
_refine_diff_density_rms 0.151
_refine_ls_extinction_method none
_refine_ls_goodness_of_fit_ref 1.027
_refine_ls_hydrogen_treatment constr
_refine_ls_matrix_type full
_refine_ls_number_parameters 623
_refine_ls_number_reflns 13371
_refine_ls_number_restraints 0
_refine_ls_restrained_S_all 1.027
_refine_ls_R_factor_all 0.1878
_refine_ls_R_factor_gt 0.0935
_refine_ls_shift/su_max 0.001
_refine_ls_shift/su_mean 0.000
_refine_ls_structure_factor_coef Fsqd
_refine_ls_weighting_details 'w=1/[\s^2^(Fo^2^)+(0.1102P)^2^+6.2173P] where P=(Fo^2^+2Fc^2^)/3'
_refine_ls_weighting_scheme calc
_refine_ls_wR_factor_gt 0.2001
_refine_ls_wR_factor_ref 0.2349
_reflns_Friedel_coverage 0.000
_reflns_number_gt 7168
_reflns_number_total 13371
_reflns_threshold_expression 'I > 2\s(I)'
_cod_data_source_file ic7b00037_si_004.cif
_cod_data_source_block 3
_cod_depositor_comments 'Adding full bibliography for 4345294--4345296.cif.'
_cod_original_cell_volume 2873.0(11)
_cod_database_code 4345295
_shelx_space_group_comment
;
The symmetry employed for this shelxl refinement is uniquely defined
by the following loop, which should always be used as a source of
symmetry information in preference to the above space-group names.
They are only intended as comments.
;
_shelxl_version_number 2013-4
_publcif_funding_html
;
;

loop_
_space_group_symop_operation_xyz
'x, y, z'
'-x, -y, -z'

loop_
_atom_site_label
_atom_site_type_symbol
_atom_site_fract_x
_atom_site_fract_y
_atom_site_fract_z
_atom_site_U_iso_or_equiv
_atom_site_adp_type
_atom_site_occupancy
_atom_site_site_symmetry_order
_atom_site_calc_flag
_atom_site_refinement_flags_posn
_atom_site_refinement_flags_adp
N9 N 0.3672(8) 0.6361(4) 0.7454(4) 0.0374(17) Uani 1 1 d . .
N10 N 0.2961(7) 0.5231(4) 0.6525(3) 0.0339(17) Uani 1 1 d . .
N11 N -0.1385(9) 0.6443(4) 0.0272(4) 0.0432(19) Uani 1 1 d . .
N12 N -0.3591(8) 0.7420(4) -0.0252(3) 0.0384(17) Uani 1 1 d . .
C39 C -0.5216(11) 0.7388(7) 0.0014(6) 0.069(3) Uani 1 1 d . .
H39A H -0.5372 0.6951 0.0331 0.103 Uiso 1 1 calc R U
H39B H -0.5739 0.7315 -0.0371 0.103 Uiso 1 1 calc R U
H39C H -0.5602 0.7878 0.0256 0.103 Uiso 1 1 calc R U
C31 C 0.4889(12) 0.6865(7) 0.7257(7) 0.079(4) Uani 1 1 d . .
H31A H 0.4484 0.7407 0.7232 0.119 Uiso 1 1 calc R U
H31B H 0.5453 0.6699 0.6807 0.119 Uiso 1 1 calc R U
H31C H 0.5546 0.6829 0.7599 0.119 Uiso 1 1 calc R U
C29 C 0.4204(13) 0.5501(6) 0.7500(6) 0.070(3) Uani 1 1 d . .
H29A H 0.5191 0.5467 0.7641 0.084 Uiso 1 1 calc R U
H29B H 0.3507 0.5249 0.7859 0.084 Uiso 1 1 calc R U
C34 C 0.3469(18) 0.5047(7) 0.5784(6) 0.104(5) Uani 1 1 d . .
H34A H 0.2627 0.5127 0.5540 0.156 Uiso 1 1 calc R U
H34B H 0.3871 0.4502 0.5730 0.156 Uiso 1 1 calc R U
H34C H 0.4243 0.5391 0.5595 0.156 Uiso 1 1 calc R U
C33 C 0.1812(12) 0.4703(6) 0.6806(7) 0.074(4) Uani 1 1 d . .
H33A H 0.0943 0.4803 0.6583 0.110 Uiso 1 1 calc R U
H33B H 0.1522 0.4793 0.7302 0.110 Uiso 1 1 calc R U
H33C H 0.2208 0.4160 0.6719 0.110 Uiso 1 1 calc R U
C35 C -0.219(2) 0.6173(7) -0.0260(6) 0.112(6) Uani 1 1 d . .
H35A H -0.1461 0.5869 -0.0605 0.134 Uiso 1 1 calc R U
H35B H -0.2906 0.5804 -0.0037 0.134 Uiso 1 1 calc R U
C30 C 0.4309(13) 0.5090(7) 0.6876(7) 0.075(4) Uani 1 1 d . .
H30A H 0.4453 0.4524 0.6965 0.089 Uiso 1 1 calc R U
H30B H 0.5200 0.5240 0.6558 0.089 Uiso 1 1 calc R U
C40 C -0.3465(16) 0.8069(9) -0.0756(6) 0.102(5) Uani 1 1 d . .
H40A H -0.2416 0.8115 -0.0951 0.153 Uiso 1 1 calc R U
H40B H -0.3882 0.8559 -0.0524 0.153 Uiso 1 1 calc R U
H40C H -0.4012 0.7959 -0.1125 0.153 Uiso 1 1 calc R U
C37 C -0.1567(16) 0.5896(7) 0.0868(8) 0.100(3) Uani 1 1 d . .
H37A H -0.2626 0.5833 0.1025 0.150 Uiso 1 1 calc R U
H37B H -0.1141 0.6110 0.1243 0.150 Uiso 1 1 calc R U
H37C H -0.1053 0.5387 0.0724 0.150 Uiso 1 1 calc R U
C36 C -0.2967(16) 0.6702(9) -0.0612(8) 0.110(6) Uani 1 1 d . .
H36A H -0.3790 0.6438 -0.0755 0.132 Uiso 1 1 calc R U
H36B H -0.2294 0.6843 -0.1035 0.132 Uiso 1 1 calc R U
C38 C 0.0263(15) 0.6472(7) 0.0029(8) 0.100(3) Uani 1 1 d . .
H38A H 0.0438 0.6829 -0.0359 0.150 Uiso 1 1 calc R U
H38B H 0.0700 0.5948 -0.0115 0.150 Uiso 1 1 calc R U
H38C H 0.0723 0.6658 0.0405 0.150 Uiso 1 1 calc R U
C32 C 0.2845(14) 0.6602(8) 0.8179(5) 0.082(4) Uani 1 1 d . .
H32A H 0.2028 0.6265 0.8317 0.123 Uiso 1 1 calc R U
H32B H 0.2447 0.7147 0.8176 0.123 Uiso 1 1 calc R U
H32C H 0.3536 0.6546 0.8506 0.123 Uiso 1 1 calc R U
N1A N 0.8785(10) 0.5543(6) 0.7962(4) 0.048(2) Uani 1 1 d . .
O4A O -0.7574(9) 0.8269(4) 0.8996(5) 0.072(2) Uani 1 1 d . .
N2A N -0.8738(13) 0.8473(6) 0.9412(6) 0.070(3) Uani 1 1 d . .
N4A N 0.5315(12) 0.3028(8) 0.7878(6) 0.069(3) Uani 1 1 d . .
O3A O 0.9165(12) 0.5037(6) 0.8337(5) 0.111(3) Uani 1 1 d . .
O8A O -0.4341(12) 0.7758(7) 0.5604(6) 0.118(3) Uiso 1 1 d . .
O2A O 0.9363(15) 0.6146(6) 0.7879(5) 0.131(5) Uani 1 1 d . .
O6A O -0.8665(15) 0.8909(7) 0.9896(5) 0.142(5) Uani 1 1 d . .
O1A O 0.7808(11) 0.5371(8) 0.7669(6) 0.127(4) Uani 1 1 d . .
O7A O -0.4849(15) 0.6579(9) 0.5322(7) 0.144(5) Uiso 1 1 d . .
O5A O -0.9948(12) 0.8257(7) 0.9340(7) 0.139(5) Uani 1 1 d . .
N3A N -0.4934(19) 0.7226(12) 0.5374(9) 0.141(6) Uiso 1 1 d . .
O11A O 0.5962(17) 0.2881(7) 0.8295(8) 0.151(5) Uani 1 1 d . .
O12A O 0.4592(16) 0.3592(8) 0.7879(12) 0.223(10) Uani 1 1 d . .
O9A O -0.5678(18) 0.7655(10) 0.4900(9) 0.188(6) Uiso 1 1 d . .
O10A O 0.5352(19) 0.2567(13) 0.7438(8) 0.253(13) Uani 1 1 d . .
O13A O -0.6340(13) 0.5590(6) 0.0998(5) 0.121(4) Uani 1 1 d . .
O14A O 0.3920(16) 0.5546(8) 0.9505(7) 0.167(5) Uani 1 1 d . .
Pd1 Pd -0.23821(7) 0.75613(3) 0.05424(3) 0.02658(19) Uani 1 1 d . .
Pd2 Pd 0.22385(7) 0.64111(3) 0.67355(3) 0.02655(19) Uani 1 1 d . .
N7 N -0.6623(7) 1.1336(4) 0.9218(3) 0.0254(14) Uani 1 1 d . .
N2 N 0.1552(7) 0.7586(4) 0.6926(3) 0.0308(16) Uani 1 1 d . .
N6 N -0.1198(7) 0.7678(4) 0.1326(3) 0.0315(16) Uani 1 1 d . .
N3 N 0.0827(7) 0.6444(4) 0.6034(3) 0.0316(16) Uani 1 1 d . .
N1 N 0.0013(7) 0.8623(4) 0.7262(3) 0.0287(15) Uani 1 1 d . .
N8 N -0.5135(7) 1.0352(4) 0.8735(4) 0.0312(16) Uani 1 1 d . .
N4 N -0.0072(7) 0.6644(4) 0.5061(3) 0.0325(16) Uani 1 1 d . .
C19 C -0.5386(8) 1.1137(5) 0.8786(4) 0.0284(18) Uani 1 1 d . .
H19 H -0.4756 1.1497 0.8542 0.034 Uiso 1 1 calc R U
C24 C -0.1115(9) 0.9653(5) 0.8134(4) 0.035(2) Uani 1 1 d . .
C6 C 0.1156(9) 0.6645(5) 0.5367(4) 0.0312(19) Uani 1 1 d . .
H6 H 0.2110 0.6771 0.5142 0.037 Uiso 1 1 calc R U
C8 C -0.0149(8) 0.6857(5) 0.4357(4) 0.0286(18) Uani 1 1 d . .
C22 C -0.3808(8) 0.9933(4) 0.8322(4) 0.0243(17) Uani 1 1 d . .
C23 C -0.2406(9) 1.0053(5) 0.8492(5) 0.035(2) Uani 1 1 d . .
H23 H -0.2337 1.0407 0.8851 0.042 Uiso 1 1 calc R U
N5 N -0.0475(8) 0.7587(4) 0.2336(3) 0.0371(17) Uani 1 1 d . .
C5 C -0.0692(9) 0.6290(6) 0.6154(4) 0.041(2) Uani 1 1 d . .
H5 H -0.1235 0.6124 0.6576 0.049 Uiso 1 1 calc R U
C11 C -0.0409(9) 0.7338(5) 0.3040(4) 0.0300(18) Uani 1 1 d . .
C26 C -0.4009(9) 0.9391(5) 0.7804(4) 0.035(2) Uani 1 1 d . .
C2 C 0.0297(9) 0.7844(5) 0.7346(4) 0.035(2) Uani 1 1 d . .
H2 H -0.0304 0.7528 0.7657 0.042 Uiso 1 1 calc R U
C17 C -0.1549(9) 0.7420(5) 0.1971(4) 0.036(2) Uani 1 1 d . .
H17 H -0.2414 0.7161 0.2146 0.044 Uiso 1 1 calc R U
C4 C 0.2095(9) 0.8220(5) 0.6560(4) 0.0318(19) Uani 1 1 d . .
H4 H 0.2971 0.8209 0.6222 0.038 Uiso 1 1 calc R U
C20 C -0.7242(9) 1.0647(5) 0.9462(4) 0.0304(19) Uani 1 1 d . .
H20 H -0.8143 1.0611 0.9777 0.036 Uiso 1 1 calc R U
C25 C -0.2703(9) 0.8970(4) 0.7466(4) 0.0324(19) Uani 1 1 d . .
H25 H -0.2773 0.8593 0.7125 0.039 Uiso 1 1 calc R U
C3 C 0.1150(9) 0.8877(5) 0.6766(4) 0.037(2) Uani 1 1 d . .
H3 H 0.1255 0.9393 0.6602 0.044 Uiso 1 1 calc R U
C21 C -0.6295(8) 1.0020(5) 0.9161(4) 0.034(2) Uani 1 1 d . .
H21 H -0.6418 0.9480 0.9231 0.041 Uiso 1 1 calc R U
C7 C -0.1250(10) 0.6420(5) 0.5562(4) 0.041(2) Uani 1 1 d . .
H7 H -0.2244 0.6369 0.5501 0.050 Uiso 1 1 calc R U
C18 C 0.0153(12) 0.7990(6) 0.1286(5) 0.057(3) Uani 1 1 d . .
H18 H 0.0684 0.8214 0.0886 0.068 Uiso 1 1 calc R U
C9 C -0.1312(10) 0.7422(5) 0.4253(4) 0.044(2) Uani 1 1 d . .
H9 H -0.1996 0.7627 0.4639 0.053 Uiso 1 1 calc R U
C10 C -0.1461(10) 0.7680(5) 0.3587(4) 0.040(2) Uani 1 1 d . .
C12 C 0.0705(9) 0.6775(5) 0.3147(4) 0.034(2) Uani 1 1 d . .
H12 H 0.1383 0.6565 0.2762 0.041 Uiso 1 1 calc R U
C13 C 0.0856(9) 0.6508(5) 0.3810(4) 0.0327(19) Uani 1 1 d . .
C14 C 0.2043(11) 0.5849(6) 0.3902(5) 0.064(3) Uani 1 1 d . .
H14A H 0.2617 0.5691 0.3451 0.095 Uiso 1 1 calc R U
H14B H 0.1555 0.5401 0.4119 0.095 Uiso 1 1 calc R U
H14C H 0.2711 0.6038 0.4192 0.095 Uiso 1 1 calc R U
C28 C -0.5496(9) 0.9285(6) 0.7608(5) 0.049(3) Uani 1 1 d . .
H28A H -0.5379 0.8894 0.7239 0.074 Uiso 1 1 calc R U
H28B H -0.5902 0.9783 0.7450 0.074 Uiso 1 1 calc R U
H28C H -0.6176 0.9109 0.8008 0.074 Uiso 1 1 calc R U
C1 C -0.1270(8) 0.9102(4) 0.7631(4) 0.0276(18) Uani 1 1 d . .
C16 C 0.0615(11) 0.7933(6) 0.1894(5) 0.057(3) Uani 1 1 d . .
H16 H 0.1518 0.8098 0.1998 0.069 Uiso 1 1 calc R U
C27 C 0.0416(9) 0.9820(6) 0.8301(5) 0.049(2) Uani 1 1 d . .
H27A H 0.0287 1.0223 0.8662 0.073 Uiso 1 1 calc R U
H27B H 0.1043 1.0004 0.7888 0.073 Uiso 1 1 calc R U
H27C H 0.0889 0.9341 0.8461 0.073 Uiso 1 1 calc R U
C15 C -0.2706(13) 0.8302(7) 0.3484(5) 0.071(4) Uani 1 1 d . .
H15A H -0.3313 0.8447 0.3931 0.107 Uiso 1 1 calc R U
H15B H -0.3333 0.8089 0.3186 0.107 Uiso 1 1 calc R U
H15C H -0.2263 0.8765 0.3271 0.107 Uiso 1 1 calc R U

loop_
_atom_site_aniso_label
_atom_site_aniso_U_11
_atom_site_aniso_U_22
_atom_site_aniso_U_33
_atom_site_aniso_U_23
_atom_site_aniso_U_13
_atom_site_aniso_U_12
N9 0.038(4) 0.039(4) 0.035(4) -0.001(3) -0.014(3) 0.015(3)
N10 0.034(4) 0.029(4) 0.032(4) -0.002(3) 0.008(3) 0.008(3)
N11 0.064(5) 0.022(4) 0.038(4) 0.005(3) 0.001(4) 0.007(4)
N12 0.043(5) 0.043(4) 0.030(4) -0.009(3) -0.008(3) -0.006(4)
C39 0.037(6) 0.097(9) 0.077(8) -0.010(7) -0.020(5) -0.017(6)
C31 0.053(7) 0.078(8) 0.119(11) 0.036(8) -0.048(7) -0.007(6)
C29 0.074(8) 0.042(6) 0.095(9) -0.004(6) -0.032(7) 0.026(6)
C34 0.184(15) 0.063(8) 0.042(7) -0.013(6) 0.015(8) 0.056(9)
C33 0.054(7) 0.032(6) 0.129(11) 0.005(6) 0.002(7) -0.002(5)
C35 0.240(19) 0.042(7) 0.066(9) -0.027(6) -0.075(11) 0.020(9)
C30 0.063(8) 0.046(7) 0.108(10) -0.001(7) -0.009(7) 0.027(6)
C40 0.139(12) 0.151(13) 0.040(6) 0.042(8) -0.049(7) -0.091(11)
C37 0.105(8) 0.051(5) 0.131(9) -0.031(6) 0.006(6) 0.027(5)
C36 0.109(11) 0.121(12) 0.114(12) -0.068(10) -0.080(10) 0.055(9)
C38 0.105(8) 0.051(5) 0.131(9) -0.031(6) 0.006(6) 0.027(5)
C32 0.090(9) 0.123(11) 0.036(6) -0.028(6) -0.031(6) 0.029(8)
N1A 0.042(5) 0.071(6) 0.028(4) 0.017(4) -0.002(4) 0.010(5)
O4A 0.053(5) 0.051(5) 0.107(7) -0.003(4) -0.005(5) 0.008(4)
N2A 0.072(8) 0.043(6) 0.085(8) 0.016(5) 0.018(6) -0.016(5)
N4A 0.047(6) 0.085(9) 0.081(8) 0.025(7) -0.019(5) -0.020(6)
O3A 0.144(9) 0.103(7) 0.074(6) 0.025(6) -0.010(6) 0.041(7)
O2A 0.233(13) 0.093(7) 0.057(6) -0.010(5) 0.033(7) -0.088(8)
O6A 0.235(14) 0.101(8) 0.066(7) 0.005(6) 0.063(7) -0.080(9)
O1A 0.071(7) 0.203(13) 0.116(9) 0.066(8) -0.024(6) -0.041(7)
O5A 0.073(7) 0.113(9) 0.226(14) 0.046(9) 0.003(8) -0.046(7)
O11A 0.177(13) 0.099(9) 0.192(14) 0.070(9) -0.070(11) -0.024(8)
O12A 0.116(11) 0.102(10) 0.46(3) 0.108(15) -0.083(14) -0.008(8)
O10A 0.246(18) 0.35(3) 0.143(13) -0.136(15) 0.091(12) -0.218(19)
O13A 0.163(10) 0.106(8) 0.082(7) -0.019(6) 0.034(6) -0.056(7)
O14A 0.185(13) 0.145(11) 0.191(13) 0.023(9) -0.062(10) -0.074(10)
Pd1 0.0277(4) 0.0283(4) 0.0219(3) -0.0032(3) -0.0034(2) 0.0088(3)
Pd2 0.0299(4) 0.0267(4) 0.0198(3) -0.0012(3) -0.0008(2) 0.0113(3)
N7 0.025(4) 0.025(4) 0.026(3) -0.003(3) -0.008(3) 0.006(3)
N2 0.026(4) 0.026(4) 0.038(4) -0.008(3) 0.000(3) 0.008(3)
N6 0.029(4) 0.029(4) 0.036(4) 0.000(3) -0.004(3) 0.003(3)
N3 0.039(4) 0.034(4) 0.018(3) -0.003(3) 0.002(3) 0.006(3)
N1 0.016(3) 0.027(4) 0.041(4) -0.002(3) -0.001(3) 0.003(3)
N8 0.015(3) 0.028(4) 0.047(4) -0.005(3) 0.000(3) 0.007(3)
N4 0.023(4) 0.047(4) 0.026(4) 0.009(3) -0.005(3) 0.008(3)
C19 0.016(4) 0.032(5) 0.036(5) -0.006(4) -0.002(3) 0.004(3)
C24 0.034(5) 0.030(5) 0.037(5) -0.005(4) -0.003(4) 0.001(4)
C6 0.030(5) 0.035(5) 0.026(4) 0.005(4) 0.001(3) -0.003(4)
C8 0.021(4) 0.041(5) 0.022(4) 0.010(4) -0.003(3) 0.006(4)
C22 0.019(4) 0.017(4) 0.033(4) -0.001(3) 0.005(3) 0.004(3)
C23 0.026(5) 0.028(5) 0.049(5) -0.005(4) -0.002(4) 0.002(4)
N5 0.041(4) 0.044(4) 0.029(4) 0.015(3) -0.012(3) -0.004(4)
C5 0.024(5) 0.068(6) 0.028(5) 0.016(4) -0.001(4) 0.008(4)
C11 0.033(5) 0.037(5) 0.021(4) 0.001(3) -0.005(3) -0.005(4)
C26 0.029(5) 0.028(5) 0.046(5) 0.002(4) -0.001(4) 0.006(4)
C2 0.034(5) 0.028(5) 0.036(5) 0.009(4) 0.007(4) 0.005(4)
C17 0.034(5) 0.050(6) 0.024(4) 0.000(4) -0.003(4) -0.001(4)
C4 0.024(4) 0.030(5) 0.035(5) 0.012(4) 0.012(3) -0.001(4)
C20 0.019(4) 0.034(5) 0.035(5) 0.000(4) 0.001(3) 0.003(4)
C25 0.032(5) 0.021(4) 0.042(5) -0.008(4) -0.003(4) 0.002(4)
C3 0.035(5) 0.028(5) 0.046(5) 0.002(4) -0.003(4) 0.005(4)
C21 0.020(4) 0.031(5) 0.051(5) -0.003(4) -0.005(4) -0.003(4)
C7 0.027(5) 0.056(6) 0.041(5) 0.013(4) -0.005(4) -0.004(4)
C18 0.056(7) 0.068(7) 0.051(6) 0.020(5) -0.016(5) -0.023(6)
C9 0.039(5) 0.056(6) 0.031(5) -0.002(4) 0.002(4) 0.015(4)
C10 0.041(5) 0.044(5) 0.035(5) 0.004(4) -0.010(4) 0.011(4)
C12 0.022(4) 0.054(6) 0.027(4) -0.002(4) -0.003(3) -0.001(4)
C13 0.026(4) 0.043(5) 0.031(5) 0.005(4) -0.013(4) 0.006(4)
C14 0.059(7) 0.076(8) 0.054(6) -0.028(6) -0.024(5) 0.043(6)
C28 0.030(5) 0.060(6) 0.058(6) -0.020(5) -0.011(4) 0.001(5)
C1 0.017(4) 0.025(4) 0.038(5) 0.010(4) 0.002(3) 0.002(3)
C16 0.052(6) 0.079(8) 0.050(6) 0.029(6) -0.027(5) -0.025(6)
C27 0.028(5) 0.058(6) 0.060(6) -0.002(5) -0.011(4) 0.008(4)
C15 0.083(8) 0.091(8) 0.034(5) 0.006(5) -0.017(5) 0.046(7)

loop_
_atom_type_symbol
_atom_type_description
_atom_type_scat_dispersion_real
_atom_type_scat_dispersion_imag
_atom_type_scat_source
C C 0.0033 0.0016 'International Tables Vol C Tables 4.2.6.8 and 6.1.1.4'
H H 0.0000 0.0000 'International Tables Vol C Tables 4.2.6.8 and 6.1.1.4'
N N 0.0061 0.0033 'International Tables Vol C Tables 4.2.6.8 and 6.1.1.4'
O O 0.0106 0.0060 'International Tables Vol C Tables 4.2.6.8 and 6.1.1.4'
Pd Pd -0.9988 1.0072 'International Tables Vol C Tables 4.2.6.8 and 6.1.1.4'

loop_
_geom_angle_atom_site_label_1
_geom_angle_atom_site_label_2
_geom_angle_atom_site_label_3
_geom_angle
_geom_angle_site_symmetry_1
_geom_angle_site_symmetry_3
C31 N9 C29 113.0(8) . .
C31 N9 C32 108.9(9) . .
C29 N9 C32 106.0(8) . .
C31 N9 Pd2 111.1(6) . .
C29 N9 Pd2 106.1(6) . .
C32 N9 Pd2 111.6(6) . .
C33 N10 C34 108.9(9) . .
C33 N10 C30 110.0(8) . .
C34 N10 C30 106.9(9) . .
C33 N10 Pd2 112.0(5) . .
C34 N10 Pd2 114.1(6) . .
C30 N10 Pd2 104.7(6) . .
C35 N11 C37 109.6(10) . .
C35 N11 C38 113.9(10) . .
C37 N11 C38 106.5(9) . .
C35 N11 Pd1 104.1(6) . .
C37 N11 Pd1 112.1(6) . .
C38 N11 Pd1 110.8(6) . .
C36 N12 C40 108.2(10) . .
C36 N12 C39 111.4(9) . .
C40 N12 C39 105.8(9) . .
C36 N12 Pd1 106.3(6) . .
C40 N12 Pd1 113.2(6) . .
C39 N12 Pd1 112.0(6) . .
C30 C29 N9 113.1(9) . .
C36 C35 N11 120.4(10) . .
C29 C30 N10 114.3(9) . .
C35 C36 N12 117.2(10) . .
O2A N1A O1A 123.5(11) . .
O2A N1A O3A 122.7(12) . .
O1A N1A O3A 113.7(12) . .
O6A N2A O5A 119.2(13) . .
O6A N2A O4A 119.2(12) . .
O5A N2A O4A 121.5(13) . .
O11A N4A O12A 122.3(19) . .
O11A N4A O10A 118(2) . .
O12A N4A O10A 119.4(19) . .
O7A N3A O8A 141(2) . .
O7A N3A O9A 116.8(19) . .
O8A N3A O9A 99.3(17) . .
N6 Pd1 N7 88.5(2) . 2_476
N6 Pd1 N12 179.0(3) . .
N7 Pd1 N12 92.3(3) 2_476 .
N6 Pd1 N11 93.0(3) . .
N7 Pd1 N11 178.4(3) 2_476 .
N12 Pd1 N11 86.2(3) . .
N3 Pd2 N2 86.3(3) . .
N3 Pd2 N9 179.2(3) . .
N2 Pd2 N9 94.4(3) . .
N3 Pd2 N10 93.5(3) . .
N2 Pd2 N10 178.9(3) . .
N9 Pd2 N10 85.8(3) . .
C19 N7 C20 107.5(6) . .
C19 N7 Pd1 128.2(6) . 2_476
C20 N7 Pd1 124.2(5) . 2_476
C2 N2 C4 107.2(6) . .
C2 N2 Pd2 124.4(6) . .
C4 N2 Pd2 127.3(5) . .
C17 N6 C18 106.0(7) . .
C17 N6 Pd1 126.7(6) . .
C18 N6 Pd1 127.2(6) . .
C6 N3 C5 106.2(7) . .
C6 N3 Pd2 126.5(6) . .
C5 N3 Pd2 127.2(5) . .
C2 N1 C3 107.7(6) . .
C2 N1 C1 125.5(7) . .
C3 N1 C1 126.7(6) . .
C19 N8 C21 108.1(6) . .
C19 N8 C22 125.0(7) . .
C21 N8 C22 126.8(6) . .
C6 N4 C7 107.2(7) . .
C6 N4 C8 126.2(7) . .
C7 N4 C8 126.6(7) . .
N7 C19 N8 111.0(7) . .
C23 C24 C1 118.1(7) . .
C23 C24 C27 119.9(8) . .
C1 C24 C27 122.0(7) . .
N3 C6 N4 110.8(7) . .
C13 C8 C9 122.2(7) . .
C13 C8 N4 120.8(7) . .
C9 C8 N4 116.9(7) . .
C23 C22 C26 123.0(7) . .
C23 C22 N8 117.9(7) . .
C26 C22 N8 118.9(7) . .
C24 C23 C22 120.6(8) . .
C17 N5 C16 107.4(7) . .
C17 N5 C11 125.4(7) . .
C16 N5 C11 126.6(7) . .
C7 C5 N3 108.8(7) . .
C12 C11 C10 122.4(7) . .
C12 C11 N5 118.6(7) . .
C10 C11 N5 119.1(7) . .
C25 C26 C22 115.7(7) . .
C25 C26 C28 121.3(8) . .
C22 C26 C28 122.9(7) . .
N2 C2 N1 110.3(7) . .
N6 C17 N5 109.6(7) . .
N2 C4 C3 108.8(7) . .
C21 C20 N7 107.7(7) . .
C26 C25 C1 121.2(7) . .
C4 C3 N1 106.0(7) . .
N8 C21 C20 105.7(7) . .
C5 C7 N4 107.0(7) . .
C16 C18 N6 110.2(9) . .
C10 C9 C8 121.2(8) . .
C11 C10 C9 115.9(7) . .
C11 C10 C15 123.6(8) . .
C9 C10 C15 120.6(8) . .
C11 C12 C13 122.2(7) . .
C8 C13 C12 116.0(7) . .
C8 C13 C14 123.5(7) . .
C12 C13 C14 120.5(8) . .
C24 C1 C25 121.3(7) . .
C24 C1 N1 121.7(7) . .
C25 C1 N1 117.0(7) . .
C18 C16 N5 106.6(9) . .

loop_
_geom_bond_atom_site_label_1
_geom_bond_atom_site_label_2
_geom_bond_distance
_geom_bond_site_symmetry_2
N9 C31 1.431(13) .
N9 C29 1.498(11) .
N9 C32 1.511(12) .
N9 Pd2 2.051(6) .
N10 C33 1.443(12) .
N10 C34 1.455(11) .
N10 C30 1.492(13) .
N10 Pd2 2.063(6) .
N11 C35 1.450(14) .
N11 C37 1.469(15) .
N11 C38 1.477(14) .
N11 Pd1 2.053(7) .
N12 C36 1.425(13) .
N12 C40 1.460(13) .
N12 C39 1.465(12) .
N12 Pd1 2.055(7) .
C29 C30 1.379(15) .
C35 C36 1.345(15) .
N1A O2A 1.170(11) .
N1A O1A 1.177(12) .
N1A O3A 1.188(10) .
O4A N2A 1.231(11) .
N2A O6A 1.205(13) .
N2A O5A 1.200(13) .
N4A O11A 1.091(13) .
N4A O12A 1.111(15) .
N4A O10A 1.148(15) .
O8A N3A 1.198(17) .
O7A N3A 1.089(18) .
N3A O9A 1.398(19) .
Pd1 N6 2.015(7) .
Pd1 N7 2.019(6) 2_476
Pd2 N3 2.011(6) .
Pd2 N2 2.043(6) .
N7 C19 1.293(9) .
N7 C20 1.369(10) .
N7 Pd1 2.019(6) 2_476
N2 C2 1.315(9) .
N2 C4 1.353(10) .
N6 C17 1.315(10) .
N6 C18 1.346(11) .
N3 C6 1.322(9) .
N3 C5 1.386(10) .
N1 C2 1.331(10) .
N1 C3 1.367(10) .
N1 C1 1.438(9) .
N8 C19 1.325(9) .
N8 C21 1.363(10) .
N8 C22 1.451(9) .
N4 C6 1.339(10) .
N4 C7 1.378(10) .
N4 C8 1.422(9) .
C24 C23 1.373(11) .
C24 C1 1.378(11) .
C24 C27 1.511(12) .
C8 C13 1.369(10) .
C8 C9 1.400(11) .
C22 C23 1.383(11) .
C22 C26 1.400(11) .
N5 C17 1.336(10) .
N5 C16 1.348(11) .
N5 C11 1.436(9) .
C5 C7 1.340(11) .
C11 C12 1.370(11) .
C11 C10 1.385(11) .
C26 C25 1.386(10) .
C26 C28 1.473(11) .
C4 C3 1.359(10) .
C20 C21 1.370(10) .
C25 C1 1.411(11) .
C18 C16 1.316(12) .
C9 C10 1.387(11) .
C10 C15 1.514(12) .
C12 C13 1.385(11) .
C13 C14 1.513(11) .

loop_
_platon_squeeze_void_nr
_platon_squeeze_void_average_x
_platon_squeeze_void_average_y
_platon_squeeze_void_average_z
_platon_squeeze_void_volume
_platon_squeeze_void_count_electrons
_platon_squeeze_void_content
1 -0.023 0.000 0.500 381 82 ' '
2 0.437 0.321 0.625 7 3 ' '
3 0.562 0.679 0.375 7 3 ' '
